data_7247459
loop_
_publ_author_name
'Smernik, Josephine F.'
'Gimeno-Fonquernie, Pol'
'Albalad, Jorge'
'Jones, Tyla S.'
'Young, Rosemary J.'
'Champness, Neil R.'
'Doonan, Christian J.'
'Evans, Jack D.'
'Sumby, Christopher J.'

_publ_section_title
;
 Understanding the structural landscape of Mn-based MOFs formed with
 hinged pyrazole carboxylate linkers
;
_journal_issue 47
_journal_name_full CrystEngComm
_journal_page_first 6539
_journal_page_last 6548
_journal_paper_doi 10.1039/D3CE00881A
_journal_volume 25
_journal_year 2023
_chemical_formula_moiety 'C9 H10 Mn N4 O6'
_chemical_formula_sum 'C9 H10 Mn N4 O6'
_chemical_formula_weight 325.15
_space_group_crystal_system monoclinic
_space_group_IT_number 9
_space_group_name_Hall 'C -2yc'
_space_group_name_H-M_alt 'C 1 c 1'
_atom_sites_solution_hydrogens mixed
_atom_sites_solution_primary dual
_audit_creation_date 2022-11-23
_audit_creation_method
;
Olex2 1.3
(compiled 2020.11.12 svn.r5f609507 for OlexSys, GUI svn.r6408)
;
_audit_update_record
;
2022-11-23 deposited with the CCDC.	2023-09-27 downloaded from the CCDC.
;
_cell_angle_alpha 90
_cell_angle_beta 105.64(3)
_cell_angle_gamma 90
_cell_formula_units_Z 4
_cell_length_a 14.414(3)
_cell_length_b 10.480(2)
_cell_length_c 7.7400(15)
_cell_measurement_reflns_used 6611
_cell_measurement_temperature 100(2)
_cell_measurement_theta_max 28.541
_cell_measurement_theta_min 2.435
_cell_volume 1125.9(4)
_computing_cell_refinement 'AS QEGUI'
_computing_data_collection 'XDS (Kabsch, 2010)'
_computing_data_reduction 'XDS (Kabsch, 2010)'
_computing_molecular_graphics 'Olex2 1.3 (Dolomanov et al., 2009)'
_computing_publication_material 'Olex2 1.3 (Dolomanov et al., 2009)'
_computing_structure_refinement 'SHELXL 2018/3 (Sheldrick, 2015)'
_computing_structure_solution 'SHELXT  (Sheldrick, 2015)'
_diffrn_ambient_temperature 100(2)
_diffrn_detector_area_resol_mean '13.3 (Dectris Eiger detectors)'
_diffrn_measured_fraction_theta_full 0.918
_diffrn_measured_fraction_theta_max 0.733
_diffrn_measurement_device_type
;
N. P. Cowieson, D. Aragao, M. Clift, D. J. Ericsson, C. Gee, 
S. J. Harrop, N. Mudie, S. Panjikar, J. R. Price, A. Riboldi-
Tunnicliffe, R. Williamson and T. Caradoc-Davies, MX1: a 
bending-magnet crystallography beamline serving both chemical 
and macromolecular crystallography communities at the 
Australian Synchrotron, J. Synchrotron Rad. (2015). 22, 187-190.
;
_diffrn_measurement_method 'Omega Scan'
_diffrn_radiation_monochromator 'Silicon Double Crystal'
_diffrn_radiation_type Synchrotron
_diffrn_radiation_wavelength 0.71073
_diffrn_reflns_av_R_equivalents 0.0377
_diffrn_reflns_av_unetI/netI 0.0350
_diffrn_reflns_Laue_measured_fraction_full 0.918
_diffrn_reflns_Laue_measured_fraction_max 0.733
_diffrn_reflns_limit_h_max 16
_diffrn_reflns_limit_h_min -16
_diffrn_reflns_limit_k_max 12
_diffrn_reflns_limit_k_min -12
_diffrn_reflns_limit_l_max 8
_diffrn_reflns_limit_l_min -8
_diffrn_reflns_number 6611
_diffrn_reflns_point_group_measured_fraction_full 0.895
_diffrn_reflns_point_group_measured_fraction_max 0.705
_diffrn_reflns_theta_full 25.000
_diffrn_reflns_theta_max 28.541
_diffrn_reflns_theta_min 2.435
_diffrn_source 'MX1 Beamline Australian Synchrotron'
_diffrn_standards_number 0
_exptl_absorpt_coefficient_mu 1.209
_exptl_absorpt_correction_type multi-scan
_exptl_absorpt_process_details 'XDS (Kabsch, 2010)'
_exptl_crystal_colour 'clear colourless'
_exptl_crystal_colour_lustre clear
_exptl_crystal_colour_primary colourless
_exptl_crystal_density_diffrn 1.918
_exptl_crystal_description block
_exptl_crystal_F_000 660
_exptl_crystal_size_max 0.1
_exptl_crystal_size_mid 0.07
_exptl_crystal_size_min 0.03
_refine_diff_density_max 0.404
_refine_diff_density_min -0.466
_refine_diff_density_rms 0.083
_refine_ls_abs_structure_details
;
 Flack x determined using 701 quotients [(I+)-(I-)]/[(I+)+(I-)]
 (Parsons, Flack and Wagner, Acta Cryst. B69 (2013) 249-259).
;
_refine_ls_abs_structure_Flack 0.022(19)
_refine_ls_extinction_method none
_refine_ls_goodness_of_fit_ref 1.093
_refine_ls_hydrogen_treatment constr
_refine_ls_matrix_type full
_refine_ls_number_parameters 238
_refine_ls_number_reflns 2017
_refine_ls_number_restraints 255
_refine_ls_restrained_S_all 1.033
_refine_ls_R_factor_all 0.0722
_refine_ls_R_factor_gt 0.0645
_refine_ls_shift/su_max 0.000
_refine_ls_shift/su_mean 0.000
_refine_ls_structure_factor_coef Fsqd
_refine_ls_weighting_details 'w=1/[\s^2^(Fo^2^)+(0.0804P)^2^+4.7391P] where P=(Fo^2^+2Fc^2^)/3'
_refine_ls_weighting_scheme calc
_refine_ls_wR_factor_gt 0.1695
_refine_ls_wR_factor_ref 0.1761
_reflns_Friedel_coverage 0.919
_reflns_Friedel_fraction_full 0.872
_reflns_Friedel_fraction_max 0.677
_reflns_number_gt 1721
_reflns_number_total 2017
_reflns_threshold_expression 'I > 2\s(I)'
_cod_data_source_file d3ce00881a2.cif
_cod_data_source_block cc
_cod_depositor_comments
;
The following automatic conversions were performed:

data item '_exptl_absorpt_correction_type' value 'Multi-Scan' was
changed to 'multi-scan' in accordance with the
/home/data/users/saulius/crontab/automatic-downloads/rss-feeds/RSC/lib/dictionaries/cif_core.dic
dictionary named 'cif_core.dic' version 2.4.2 last updated on
2011-04-26.

Automatic conversion script
Id: cif_fix_values 8170 2020-07-09 18:12:32Z antanas 

 Adding full bibliography for 7247455--7247462.cif.
;
_cod_database_code 7247459
_shelx_shelxl_version_number 2018/3
_shelx_space_group_comment
;
The symmetry employed for this shelxl refinement is uniquely defined
by the following loop, which should always be used as a source of
symmetry information in preference to the above space-group names.
They are only intended as comments.
;
_shelx_estimated_absorpt_t_max 0.965
_shelx_estimated_absorpt_t_min 0.889
_diffrn_measurement_detector_type 'Dectris Eiger2 9M'
_olex2_refinement_description
;
1. Fixed Uiso
 At 1.2 times of:
  All C(H) groups, All C(H,H) groups
 At 1.5 times of:
  All O(H,H) groups
2. Restrained distances
 Mn1A-H31A \\sim Mn1A-H31B
 with sigma of 0.02
3. Uiso/Uaniso restraints and constraints
N21A \\sim N22A \\sim C23A \\sim C24A \\sim C25A: within 2A with sigma of 0.04
and sigma for terminal atoms of 0.08 within 2A
N21B \\sim N22B \\sim C23B \\sim C24B \\sim C25B: within 2A with sigma of 0.04
and sigma for terminal atoms of 0.08 within 2A
N11A \\sim N12A \\sim C13A \\sim C14A \\sim C15A: within 2A with sigma of 0.04
and sigma for terminal atoms of 0.08 within 2A
N11B \\sim N12B \\sim C13B \\sim C14B \\sim C15B: within 2A with sigma of 0.04
and sigma for terminal atoms of 0.08 within 2A
Uanis(O31A) \\sim Ueq, Uanis(C23A) \\sim Ueq: with sigma of 0.1 and sigma for
terminal atoms of 0.2
Uanis(N21A) = Uanis(N21B)
Uanis(C24A) = Uanis(C24B)
Uanis(N11A) = Uanis(N11B)
Uanis(C1A) = Uanis(C1B)
Uanis(C14A) = Uanis(C14B)
4. Rigid body (RIGU) restrains
 N21A, N22A, C23A, C24A, C25A
 with sigma for 1-2 distances of 0.004 and sigma for 1-3 distances of 0.004
 N21B, N22B, C23B, C24B, C25B
 with sigma for 1-2 distances of 0.004 and sigma for 1-3 distances of 0.004
 N11A, N12A, C13A, C14A, C15A
 with sigma for 1-2 distances of 0.004 and sigma for 1-3 distances of 0.004
 N11B, N12B, C13B, C14B, C15B
 with sigma for 1-2 distances of 0.004 and sigma for 1-3 distances of 0.004
5. Others
 Sof(Mn1B)=Sof(N11B)=Sof(N12B)=Sof(C13B)=Sof(H13B)=Sof(C14B)=Sof(C15B)=
 Sof(H15B)=Sof(O32B)=Sof(H32A)=Sof(H32B)=Sof(O31B)=Sof(H31C)=Sof(H31D)=
 Sof(C24B)=Sof(C25B)=Sof(H25B)=Sof(N21B)=Sof(N22B)=Sof(C23B)=Sof(H23B)=Sof(C1B)=
 Sof(H1BA)=Sof(H1BB)=1-FVAR(1)
 Sof(Mn1A)=Sof(N21A)=Sof(C25A)=Sof(H25A)=Sof(C24A)=Sof(C23A)=Sof(H23A)=
 Sof(N22A)=Sof(O31A)=Sof(H31A)=Sof(H31B)=Sof(O30A)=Sof(H30A)=Sof(H30B)=
 Sof(C14A)=Sof(C13A)=Sof(H13A)=Sof(N12A)=Sof(N11A)=Sof(C15A)=Sof(H15A)=Sof(C1A)=
 Sof(H1AA)=Sof(H1AB)=FVAR(1)
6.a Free rotating group:
 O31A(H31A,H31B)
6.b Rotating group:
 O30A(H30A,H30B), O32B(H32A,H32B), O31B(H31C,H31D)
6.c Secondary CH2 refined with riding coordinates:
 C1A(H1AA,H1AB), C1B(H1BA,H1BB)
6.d Aromatic/amide H refined with riding coordinates:
 C25A(H25A), C23A(H23A), C13A(H13A), C15A(H15A), C13B(H13B), C15B(H15B),
 C25B(H25B), C23B(H23B)
6.e Fitted pentagon refined as free rotating group:
 N21A(C25A,C24A,C23A,N22A), C14A(C13A,N12A,N11A,C15A), N11B(N12B,C13B,C14B,
 C15B), C24B(C25B,N21B,N22B,C23B)
;
_olex2_submission_special_instructions 'No special instructions were received'

loop_
_space_group_symop_operation_xyz
'x, y, z'
'x, -y, z+1/2'
'x+1/2, y+1/2, z'
'x+1/2, -y+1/2, z+1/2'

loop_
_atom_site_label
_atom_site_type_symbol
_atom_site_fract_x
_atom_site_fract_y
_atom_site_fract_z
_atom_site_U_iso_or_equiv
_atom_site_adp_type
_atom_site_occupancy
_atom_site_site_symmetry_order
_atom_site_calc_flag
_atom_site_refinement_flags_posn
_atom_site_refinement_flags_adp
_atom_site_refinement_flags_occupancy
_atom_site_disorder_assembly
_atom_site_disorder_group
Mn1A Mn 0.4352(2) 0.80482(13) 0.6456(4) 0.0344(7) Uani 0.648(3) 1 d D . P A 1
Mn1B Mn 0.4391(4) 0.8020(2) 0.1436(8) 0.0211(11) Uani 0.352(3) 1 d . . P A 2
N21A N 0.5204(6) 0.5033(7) 0.6781(16) 0.036(2) Uani 0.648(3) 1 d G U P A 1
C25A C 0.5982(6) 0.4330(5) 0.6455(16) 0.037(3) Uani 0.648(3) 1 d G U P A 1
H25A H 0.603819 0.342725 0.645304 0.044 Uiso 0.648(3) 1 calc R U P A 1
C24A C 0.6662(6) 0.5215(7) 0.6130(19) 0.029(2) Uani 0.648(3) 1 d G U P A 1
C23A C 0.6304(7) 0.6464(6) 0.6257(18) 0.039(3) Uani 0.648(3) 1 d G U P A 1
H23A H 0.661353 0.723965 0.609983 0.047 Uiso 0.648(3) 1 calc R U P A 1
N22A N 0.5403(6) 0.6351(6) 0.6659(15) 0.038(3) Uani 0.648(3) 1 d G U P A 1
O18 O 0.0693(7) 0.5937(10) 0.2136(12) 0.065(3) Uani 1 1 d . . . . .
O31A O 0.4292(14) 0.8110(15) 0.370(3) 0.070(8) Uani 0.648(3) 1 d G U P A 1
H31A H 0.376834 0.831073 0.293917 0.104 Uiso 0.648(3) 1 d DG U P A 1
H31B H 0.472401 0.851624 0.336801 0.104 Uiso 0.648(3) 1 d DG U P A 1
O17 O 0.0779(6) 0.3828(9) 0.2240(12) 0.064(3) Uani 1 1 d . . . . .
C16 C 0.1114(7) 0.4956(8) 0.2644(15) 0.035(2) Uani 1 1 d . . . . .
O30A O 0.4375(10) 0.8109(10) 0.919(2) 0.042(4) Uani 0.648(3) 1 d . . P A 1
H30A H 0.447454 0.735920 0.963709 0.063 Uiso 0.648(3) 1 d R U P A 1
H30B H 0.381664 0.830674 0.929186 0.063 Uiso 0.648(3) 1 d R U P A 1
O27 O 0.8003(6) 0.3970(10) 0.5880(12) 0.065(3) Uani 1 1 d . . . . .
O28 O 0.8025(6) 0.6054(10) 0.5752(11) 0.065(3) Uani 1 1 d . . . . .
C14A C 0.2060(6) 0.5175(7) 0.3853(14) 0.031(2) Uani 0.648(3) 1 d G U P A 1
C13A C 0.2394(7) 0.6426(6) 0.4392(14) 0.039(3) Uani 0.648(3) 1 d G U P A 1
H13A H 0.206856 0.719844 0.396255 0.046 Uiso 0.648(3) 1 calc R U P A 1
N12A N 0.3301(6) 0.6319(6) 0.5686(14) 0.037(3) Uani 0.648(3) 1 d G U P A 1
N11A N 0.3526(6) 0.5002(7) 0.5946(15) 0.036(2) Uani 0.648(3) 1 d G U P A 1
C15A C 0.2760(6) 0.4295(5) 0.4813(15) 0.040(3) Uani 0.648(3) 1 d G U P A 1
H15A H 0.272156 0.339141 0.471539 0.048 Uiso 0.648(3) 1 calc R U P A 1
C26 C 0.7638(7) 0.5048(8) 0.5898(15) 0.036(2) Uani 1 1 d . . . . .
C1A C 0.4389(10) 0.4647(12) 0.716(2) 0.035(3) Uani 0.648(3) 1 d . . P A 1
H1AA H 0.439125 0.498861 0.835677 0.042 Uiso 0.648(3) 1 calc R U P A 1
H1AB H 0.440322 0.370468 0.725581 0.042 Uiso 0.648(3) 1 calc R U P A 1
N11B N 0.3517(11) 0.5038(12) 0.585(3) 0.036(2) Uani 0.352(3) 1 d G U P A 2
N12B N 0.3342(9) 0.3710(11) 0.557(2) 0.019(3) Uani 0.352(3) 1 d G U P A 2
C13B C 0.2438(11) 0.3559(11) 0.428(2) 0.026(4) Uani 0.352(3) 1 d G U P A 2
H13B H 0.214255 0.277129 0.383627 0.031 Uiso 0.352(3) 1 calc R U P A 2
C14B C 0.2055(11) 0.4793(14) 0.377(3) 0.031(2) Uani 0.352(3) 1 d G U P A 2
C15B C 0.2721(13) 0.5707(9) 0.474(3) 0.035(5) Uani 0.352(3) 1 d G U P A 2
H15B H 0.264821 0.660738 0.465796 0.042 Uiso 0.352(3) 1 calc R U P A 2
O32B O 0.449(2) 0.814(2) 0.853(4) 0.033(6) Uiso 0.352(3) 1 d . . P A 2
H32A H 0.503117 0.843766 0.848599 0.050 Uiso 0.352(3) 1 d R U P A 2
H32B H 0.407950 0.869789 0.797891 0.050 Uiso 0.352(3) 1 d R U P A 2
O31B O 0.442(2) 0.824(2) 0.400(4) 0.020(5) Uiso 0.352(3) 1 d . . P A 2
H31C H 0.394922 0.870852 0.409682 0.030 Uiso 0.352(3) 1 d R U P A 2
H31D H 0.491884 0.865725 0.453394 0.030 Uiso 0.352(3) 1 d R U P A 2
C24B C 0.6701(11) 0.4835(13) 0.610(3) 0.029(2) Uani 0.352(3) 1 d G U P A 2
C25B C 0.6022(12) 0.5741(9) 0.637(3) 0.027(4) Uani 0.352(3) 1 d G U P A 2
H25B H 0.607996 0.664286 0.632460 0.032 Uiso 0.352(3) 1 calc R U P A 2
N21B N 0.5240(11) 0.5064(13) 0.673(3) 0.036(2) Uani 0.352(3) 1 d G U P A 2
N22B N 0.5436(10) 0.3739(12) 0.667(2) 0.023(4) Uani 0.352(3) 1 d G U P A 2
C23B C 0.6339(10) 0.3597(10) 0.629(3) 0.025(4) Uani 0.352(3) 1 d G U P A 2
H23B H 0.664634 0.281224 0.617335 0.030 Uiso 0.352(3) 1 calc R U P A 2
C1B C 0.4390(19) 0.536(2) 0.712(4) 0.035(3) Uani 0.352(3) 1 d . . P A 2
H1BA H 0.438466 0.628883 0.733217 0.042 Uiso 0.352(3) 1 calc R U P A 2
H1BB H 0.439524 0.493187 0.826393 0.042 Uiso 0.352(3) 1 calc R U P A 2

loop_
_atom_site_aniso_label
_atom_site_aniso_U_11
_atom_site_aniso_U_22
_atom_site_aniso_U_33
_atom_site_aniso_U_23
_atom_site_aniso_U_13
_atom_site_aniso_U_12
Mn1A 0.0274(11) 0.0134(7) 0.0634(14) -0.0012(10) 0.0142(8) -0.0014(10)
Mn1B 0.0149(19) 0.0189(13) 0.0256(19) 0.0003(14) -0.0012(12) -0.0023(15)
N21A 0.020(4) 0.019(4) 0.067(6) 0.000(3) 0.009(3) -0.002(3)
C25A 0.028(6) 0.014(5) 0.072(10) 0.006(5) 0.019(6) 0.002(5)
C24A 0.025(4) 0.013(6) 0.046(6) 0.001(5) 0.005(3) 0.001(4)
C23A 0.045(7) 0.004(4) 0.074(10) 0.006(5) 0.026(7) -0.005(5)
N22A 0.033(6) 0.013(5) 0.070(8) 0.000(5) 0.018(5) 0.000(4)
O18 0.058(6) 0.067(6) 0.071(7) 0.018(5) 0.021(5) 0.041(5)
O31A 0.021(10) 0.025(7) 0.16(2) -0.038(8) 0.026(10) -0.016(6)
O17 0.055(5) 0.059(5) 0.083(7) -0.033(5) 0.028(5) -0.040(4)
C16 0.023(4) 0.030(5) 0.049(7) -0.007(4) 0.008(4) -0.001(3)
O30A 0.028(6) 0.020(6) 0.087(14) -0.018(5) 0.029(8) -0.006(5)
O27 0.041(5) 0.072(6) 0.073(7) -0.005(4) 0.003(4) 0.042(4)
O28 0.042(4) 0.083(6) 0.066(6) 0.003(4) 0.008(4) -0.041(4)
C14A 0.028(4) 0.016(6) 0.053(6) -0.007(5) 0.015(3) -0.001(4)
C13A 0.042(7) 0.006(5) 0.064(9) -0.004(5) 0.007(6) 0.005(5)
N12A 0.028(5) 0.005(4) 0.078(9) 0.003(4) 0.014(5) -0.001(4)
N11A 0.025(4) 0.012(4) 0.068(6) 0.002(3) 0.005(3) 0.000(2)
C15A 0.027(6) 0.018(6) 0.073(10) 0.001(5) 0.014(5) 0.001(5)
C26 0.028(5) 0.035(5) 0.045(6) 0.000(4) 0.008(4) 0.003(4)
C1A 0.027(5) 0.022(7) 0.055(8) -0.001(5) 0.010(5) -0.006(6)
N11B 0.025(4) 0.012(4) 0.068(6) 0.002(3) 0.005(3) 0.000(2)
N12B 0.010(7) 0.013(6) 0.030(10) 0.000(6) -0.001(6) -0.003(5)
C13B 0.019(9) 0.016(8) 0.038(12) -0.011(7) -0.002(7) -0.005(6)
C14B 0.028(4) 0.016(6) 0.053(6) -0.007(5) 0.015(3) -0.001(4)
C15B 0.024(9) 0.020(9) 0.053(14) 0.002(8) -0.004(8) -0.007(7)
C24B 0.025(4) 0.013(6) 0.046(6) 0.001(5) 0.005(3) 0.001(4)
C25B 0.021(9) 0.024(8) 0.034(12) 0.007(8) 0.005(8) 0.014(7)
N21B 0.020(4) 0.019(4) 0.067(6) 0.000(3) 0.009(3) -0.002(3)
N22B 0.014(7) 0.018(7) 0.033(10) 0.000(6) -0.001(6) -0.002(6)
C23B 0.018(8) 0.009(7) 0.043(12) 0.001(7) 0.001(7) 0.001(6)
C1B 0.027(5) 0.022(7) 0.055(8) -0.001(5) 0.010(5) -0.006(6)

loop_
_atom_type_symbol
_atom_type_description
_atom_type_scat_dispersion_real
_atom_type_scat_dispersion_imag
_atom_type_scat_source
C C 0.0033 0.0016 'International Tables Vol C Tables 4.2.6.8 and 6.1.1.4'
H H 0.0000 0.0000 'International Tables Vol C Tables 4.2.6.8 and 6.1.1.4'
Mn Mn 0.3368 0.7283 'International Tables Vol C Tables 4.2.6.8 and 6.1.1.4'
N N 0.0061 0.0033 'International Tables Vol C Tables 4.2.6.8 and 6.1.1.4'
O O 0.0106 0.0060 'International Tables Vol C Tables 4.2.6.8 and 6.1.1.4'

loop_
_geom_angle_atom_site_label_1
_geom_angle_atom_site_label_2
_geom_angle_atom_site_label_3
_geom_angle
_geom_angle_site_symmetry_1
_geom_angle_site_symmetry_3
_geom_angle_publ_flag
N22A Mn1A N12A 77.8(3) . . ?
O18 Mn1A N22A 80.5(4) 4_565 . ?
O18 Mn1A N12A 158.2(4) 4_565 . ?
O31A Mn1A N22A 86.6(6) . . ?
O31A Mn1A O18 91.2(5) . 4_565 ?
O31A Mn1A O30A 176.2(6) . . ?
O31A Mn1A N12A 85.3(5) . . ?
O30A Mn1A N22A 97.0(4) . . ?
O30A Mn1A O18 88.3(4) . 4_565 ?
O30A Mn1A N12A 96.5(4) . . ?
O27 Mn1A N22A 156.4(4) 3_455 . ?
O27 Mn1A O18 122.9(3) 3_455 4_565 ?
O27 Mn1A O31A 89.3(6) 3_455 . ?
O27 Mn1A O30A 87.8(5) 3_455 . ?
O27 Mn1A N12A 78.7(4) 3_455 . ?
O17 Mn1B O28 129.1(3) 3 4_464 ?
O17 Mn1B N12B 152.2(13) 3 2_564 ?
O17 Mn1B O32B 87.9(8) 3 1_554 ?
O17 Mn1B N22B 75.8(13) 3 2_564 ?
O28 Mn1B N12B 78.4(14) 4_464 2_564 ?
O28 Mn1B O32B 91.5(8) 4_464 1_554 ?
O28 Mn1B N22B 154.8(12) 4_464 2_564 ?
N12B Mn1B N22B 76.5(18) 2_564 2_564 ?
O32B Mn1B N22B 85.1(10) 1_554 2_564 ?
O31B Mn1B N22B 100.0(11) . 2_564 ?
C25A N21A N22A 108.0 . . ?
C1A N21A C25A 131.3(8) . . ?
C1A N21A N22A 120.7(8) . . ?
N21A C25A H25A 126.0 . . ?
N21A C25A C24A 108.0 . . ?
C24A C25A H25A 126.0 . . ?
C25A C24A C26 132.0(6) . . ?
C23A C24A C25A 108.0 . . ?
C23A C24A C26 119.6(6) . . ?
C24A C23A H23A 126.0 . . ?
C24A C23A N22A 108.0 . . ?
N22A C23A H23A 126.0 . . ?
N21A N22A Mn1A 127.8(4) . . ?
C23A N22A Mn1A 122.8(5) . . ?
C23A N22A N21A 108.0 . . ?
C16 O18 Mn1A 147.7(9) . 4_464 ?
Mn1A O31A H31A 119.8 . . ?
Mn1A O31A H31B 119.2 . . ?
H31A O31A H31B 104.5 . . ?
C16 O17 Mn1B 135.0(8) . 3_445 ?
O18 C16 O17 125.7(11) . . ?
O18 C16 C14A 112.3(9) . . ?
O18 C16 C14B 128.4(10) . . ?
O17 C16 C14A 122.0(9) . . ?
O17 C16 C14B 105.9(10) . . ?
Mn1A O30A H30A 109.4 . . ?
Mn1A O30A H30B 109.7 . . ?
H30A O30A H30B 104.3 . . ?
C26 O27 Mn1A 141.3(9) . 3_545 ?
C26 O28 Mn1B 142.3(9) . 4_565 ?
C13A C14A C16 121.4(6) . . ?
C13A C14A C15A 108.0 . . ?
C15A C14A C16 130.3(6) . . ?
C14A C13A H13A 126.0 . . ?
N12A C13A C14A 108.0 . . ?
N12A C13A H13A 126.0 . . ?
C13A N12A Mn1A 122.0(5) . . ?
N11A N12A Mn1A 127.6(5) . . ?
N11A N12A C13A 108.0 . . ?
C15A N11A N12A 108.0 . . ?
C1A N11A N12A 119.0(8) . . ?
C1A N11A C15A 133.0(8) . . ?
C14A C15A H15A 126.0 . . ?
N11A C15A C14A 108.0 . . ?
N11A C15A H15A 126.0 . . ?
O27 C26 C24A 121.9(9) . . ?
O27 C26 C24B 106.0(10) . . ?
O28 C26 C24A 112.7(9) . . ?
O28 C26 O27 125.4(11) . . ?
O28 C26 C24B 128.5(10) . . ?
N21A C1A N11A 116.3(12) . . ?
N21A C1A H1AA 108.2 . . ?
N21A C1A H1AB 108.2 . . ?
N11A C1A H1AA 108.2 . . ?
N11A C1A H1AB 108.2 . . ?
H1AA C1A H1AB 107.4 . . ?
N12B N11B C15B 108.0 . . ?
C1B N11B N12B 115.4(14) . . ?
C1B N11B C15B 136.6(14) . . ?
C13B N12B N11B 108.0 . . ?
N12B C13B H13B 126.0 . . ?
N12B C13B C14B 108.0 . . ?
C14B C13B H13B 126.0 . . ?
C16 C14B C13B 121.3(11) . . ?
C16 C14B C15B 130.2(11) . . ?
C15B C14B C13B 108.0 . . ?
N11B C15B H15B 126.0 . . ?
C14B C15B N11B 108.0 . . ?
C14B C15B H15B 126.0 . . ?
Mn1B O32B H32A 111.1 1_556 . ?
Mn1B O32B H32B 108.5 1_556 . ?
H32A O32B H32B 104.3 . . ?
Mn1B O31B H31C 110.8 . . ?
Mn1B O31B H31D 109.3 . . ?
H31C O31B H31D 104.3 . . ?
C26 C24B C25B 128.8(10) . . ?
C26 C24B C23B 122.8(10) . . ?
C23B C24B C25B 108.0 . . ?
C24B C25B H25B 126.0 . . ?
N21B C25B C24B 108.0 . . ?
N21B C25B H25B 126.0 . . ?
C25B N21B N22B 108.0 . . ?
C1B N21B C25B 137.1(15) . . ?
C1B N21B N22B 114.9(15) . . ?
N21B N22B C23B 108.0 . . ?
C24B C23B N22B 108.0 . . ?
C24B C23B H23B 126.0 . . ?
N22B C23B H23B 126.0 . . ?
N11B C1B H1BA 107.7 . . ?
N11B C1B H1BB 107.7 . . ?
N21B C1B N11B 118(2) . . ?
N21B C1B H1BA 107.7 . . ?
N21B C1B H1BB 107.7 . . ?
H1BA C1B H1BB 107.1 . . ?

loop_
_geom_bond_atom_site_label_1
_geom_bond_atom_site_label_2
_geom_bond_distance
_geom_bond_site_symmetry_2
_geom_bond_publ_flag
Mn1A N22A 2.314(6) . ?
Mn1A O18 2.144(9) 4_565 ?
Mn1A O31A 2.11(3) . ?
Mn1A O30A 2.111(18) . ?
Mn1A O27 2.109(8) 3_455 ?
Mn1A N12A 2.335(6) . ?
Mn1B O17 2.107(10) 3 ?
Mn1B O28 2.129(9) 4_464 ?
Mn1B N12B 2.34(5) 2_564 ?
Mn1B O32B 2.29(3) 1_554 ?
Mn1B O31B 1.99(3) . ?
Mn1B N22B 2.36(5) 2_564 ?
N21A C25A 1.4200 . ?
N21A N22A 1.4200 . ?
N21A C1A 1.348(14) . ?
C25A H25A 0.9500 . ?
C25A C24A 1.4200 . ?
C24A C23A 1.4200 . ?
C24A C26 1.475(12) . ?
C23A H23A 0.9500 . ?
C23A N22A 1.4200 . ?
O18 C16 1.204(12) . ?
O31A H31A 0.8499 . ?
O31A H31B 0.8502 . ?
O17 C16 1.283(12) . ?
C16 C14A 1.449(12) . ?
C16 C14B 1.410(15) . ?
O30A H30A 0.8541 . ?
O30A H30B 0.8541 . ?
O27 C26 1.248(12) . ?
O28 C26 1.213(13) . ?
C14A C13A 1.4200 . ?
C14A C15A 1.4200 . ?
C13A H13A 0.9500 . ?
C13A N12A 1.4200 . ?
N12A N11A 1.4200 . ?
N11A C15A 1.4200 . ?
N11A C1A 1.393(15) . ?
C15A H15A 0.9500 . ?
C26 C24B 1.418(15) . ?
C1A H1AA 0.9900 . ?
C1A H1AB 0.9900 . ?
N11B N12B 1.4200 . ?
N11B C15B 1.4200 . ?
N11B C1B 1.41(3) . ?
N12B C13B 1.4200 . ?
C13B H13B 0.9500 . ?
C13B C14B 1.4200 . ?
C14B C15B 1.4200 . ?
C15B H15B 0.9500 . ?
O32B H32A 0.8549 . ?
O32B H32B 0.8539 . ?
O31B H31C 0.8537 . ?
O31B H31D 0.8533 . ?
C24B C25B 1.4200 . ?
C24B C23B 1.4200 . ?
C25B H25B 0.9500 . ?
C25B N21B 1.4200 . ?
N21B N22B 1.4200 . ?
N21B C1B 1.37(3) . ?
N22B C23B 1.4200 . ?
C23B H23B 0.9500 . ?
C1B H1BA 0.9900 . ?
C1B H1BB 0.9900 . ?

loop_
_geom_torsion_atom_site_label_1
_geom_torsion_atom_site_label_2
_geom_torsion_atom_site_label_3
_geom_torsion_atom_site_label_4
_geom_torsion
_geom_torsion_site_symmetry_1
_geom_torsion_site_symmetry_2
_geom_torsion_site_symmetry_3
_geom_torsion_site_symmetry_4
_geom_torsion_publ_flag
Mn1A O18 C16 O17 36(2) 4_464 . . . ?
Mn1A O18 C16 C14A -141.8(13) 4_464 . . . ?
Mn1A O27 C26 C24A -152.6(11) 3_545 . . . ?
Mn1A O27 C26 O28 27(2) 3_545 . . . ?
Mn1A N12A N11A C15A -162.3(8) . . . . ?
Mn1A N12A N11A C1A 17.7(13) . . . . ?
Mn1B O17 C16 O18 -24.9(19) 3_445 . . . ?
Mn1B O17 C16 C14B 155.5(14) 3_445 . . . ?
Mn1B O28 C26 O27 -35(2) 4_565 . . . ?
Mn1B O28 C26 C24B 145.7(17) 4_565 . . . ?
Mn1B N12B C13B C14B -168.5(12) 2_565 . . . ?
Mn1B N22B C23B C24B 165.7(12) 2_565 . . . ?
N21A C25A C24A C23A 0.0 . . . . ?
N21A C25A C24A C26 173.0(14) . . . . ?
C25A N21A N22A Mn1A 166.5(9) . . . . ?
C25A N21A N22A C23A 0.0 . . . . ?
C25A N21A C1A N11A -119.3(12) . . . . ?
C25A C24A C23A N22A 0.0 . . . . ?
C25A C24A C26 O27 3.7(19) . . . . ?
C25A C24A C26 O28 -175.7(10) . . . . ?
C24A C23A N22A Mn1A -167.3(8) . . . . ?
C24A C23A N22A N21A 0.0 . . . . ?
C23A C24A C26 O27 176.0(9) . . . . ?
C23A C24A C26 O28 -3.4(15) . . . . ?
N22A N21A C25A C24A 0.0 . . . . ?
N22A N21A C1A N11A 61.2(16) . . . . ?
O18 C16 C14A C13A 2.7(14) . . . . ?
O18 C16 C14A C15A 176.4(10) . . . . ?
O18 C16 C14B C13B 178.3(11) . . . . ?
O18 C16 C14B C15B 7(3) . . . . ?
O17 C16 C14A C13A -175.3(8) . . . . ?
O17 C16 C14A C15A -1.6(18) . . . . ?
O17 C16 C14B C13B -2.1(19) . . . . ?
O17 C16 C14B C15B -173.3(16) . . . . ?
C16 C14A C13A N12A 175.0(12) . . . . ?
C16 C14A C15A N11A -174.4(14) . . . . ?
C16 C14B C15B N11B 172(2) . . . . ?
O27 C26 C24B C25B 173.3(16) . . . . ?
O27 C26 C24B C23B 1.7(19) . . . . ?
O28 C26 C24B C25B -7(3) . . . . ?
O28 C26 C24B C23B -179.0(11) . . . . ?
C14A C13A N12A Mn1A 163.5(8) . . . . ?
C14A C13A N12A N11A 0.0 . . . . ?
C13A C14A C15A N11A 0.0 . . . . ?
C13A N12A N11A C15A 0.0 . . . . ?
C13A N12A N11A C1A 179.9(13) . . . . ?
N12A N11A C15A C14A 0.0 . . . . ?
N12A N11A C1A N21A -62.9(15) . . . . ?
C15A C14A C13A N12A 0.0 . . . . ?
C15A N11A C1A N21A 117.0(12) . . . . ?
C26 C24A C23A N22A -174.0(12) . . . . ?
C26 C24B C25B N21B -173(2) . . . . ?
C26 C24B C23B N22B 173(2) . . . . ?
C1A N21A C25A C24A -179.6(16) . . . . ?
C1A N21A N22A Mn1A -13.9(14) . . . . ?
C1A N21A N22A C23A 179.6(14) . . . . ?
C1A N11A C15A C14A -179.9(16) . . . . ?
N11B N12B C13B C14B 0.0 . . . . ?
N12B N11B C15B C14B 0.0 . . . . ?
N12B N11B C1B N21B 66(3) . . . . ?
N12B C13B C14B C16 -173(2) . . . . ?
N12B C13B C14B C15B 0.0 . . . . ?
C13B C14B C15B N11B 0.0 . . . . ?
C15B N11B N12B Mn1B 167.1(14) . . . 2_565 ?
C15B N11B N12B C13B 0.0 . . . . ?
C15B N11B C1B N21B -115(2) . . . . ?
C24B C25B N21B N22B 0.0 . . . . ?
C24B C25B N21B C1B 179(3) . . . . ?
C25B C24B C23B N22B 0.0 . . . . ?
C25B N21B N22B Mn1B -163.9(14) . . . 2_565 ?
C25B N21B N22B C23B 0.0 . . . . ?
C25B N21B C1B N11B 114(2) . . . . ?
N21B N22B C23B C24B 0.0 . . . . ?
N22B N21B C1B N11B -68(3) . . . . ?
C23B C24B C25B N21B 0.0 . . . . ?
C1B N11B N12B Mn1B -13(2) . . . 2_565 ?
C1B N11B N12B C13B 180(2) . . . . ?
C1B N11B C15B C14B -179(3) . . . . ?
C1B N21B N22B Mn1B 17(2) . . . 2_565 ?
C1B N21B N22B C23B -179(2) . . . . ?
